data_7251488
loop_
_publ_author_name
'Joshi, Kirthi'
'Sangwan, Shruti'
'Jose, K. V. Jovan'
'Agarwal, Vipin.'
'Nangia, Ashwini K.'

_publ_section_title
;
 Solid-state conformations of pharmaceutical polymorphs in solution:
 validation and invalidation by NMR.
;
_journal_issue 8
_journal_name_full CrystEngComm
_journal_page_first 1339
_journal_page_last 1350
_journal_paper_doi 10.1039/D5CE01120E
_journal_volume 28
_journal_year 2026
_chemical_formula_moiety 'C17 H21 N3 O S'
_chemical_formula_sum 'C17 H21 N3 O S'
_chemical_formula_weight 315.43
_space_group_crystal_system monoclinic
_space_group_IT_number 14
_space_group_name_Hall '-P 2yn'
_space_group_name_H-M_alt 'P 1 21/n 1'
_atom_sites_solution_hydrogens geom
_audit_creation_date 2025-03-13
_audit_creation_method
;
Olex2 1.2
(compiled 2018.05.29 svn.r3508 for OlexSys, GUI svn.r5506)
;
_audit_update_record
;
2025-03-13 deposited with the CCDC.	2026-01-09 downloaded from the CCDC.
;
_cell_angle_alpha 90
_cell_angle_beta 105.648(3)
_cell_angle_gamma 90
_cell_formula_units_Z 4
_cell_length_a 12.7047(9)
_cell_length_b 8.0199(5)
_cell_length_c 16.4944(12)
_cell_measurement_reflns_used 3201
_cell_measurement_temperature 295(2)
_cell_measurement_theta_max 0.962
_cell_measurement_theta_min 0.952
_cell_volume 1618.33(19)
_computing_molecular_graphics 'Olex2 (Dolomanov et al., 2009)'
_computing_publication_material 'Olex2 (Dolomanov et al., 2009)'
_computing_structure_refinement 'ShelXL (Sheldrick, 2015)'
_diffrn_ambient_temperature 295.0
_diffrn_measured_fraction_theta_full 0.997
_diffrn_measured_fraction_theta_max 0.998
_diffrn_measurement_device_type 'Bruker APEX-II CCD'
_diffrn_radiation_type MoK\a
_diffrn_radiation_wavelength 0.71073
_diffrn_reflns_av_R_equivalents 0.0468
_diffrn_reflns_av_unetI/netI 0.0319
_diffrn_reflns_Laue_measured_fraction_full 0.997
_diffrn_reflns_Laue_measured_fraction_max 0.998
_diffrn_reflns_limit_h_max 16
_diffrn_reflns_limit_h_min -16
_diffrn_reflns_limit_k_max 10
_diffrn_reflns_limit_k_min -10
_diffrn_reflns_limit_l_max 21
_diffrn_reflns_limit_l_min -21
_diffrn_reflns_number 23713
_diffrn_reflns_point_group_measured_fraction_full 0.997
_diffrn_reflns_point_group_measured_fraction_max 0.998
_diffrn_reflns_theta_full 25.242
_diffrn_reflns_theta_max 27.525
_diffrn_reflns_theta_min 2.360
_exptl_absorpt_coefficient_mu 0.206
_exptl_absorpt_correction_T_max 0.962
_exptl_absorpt_correction_T_min 0.952
_exptl_absorpt_correction_type none
_exptl_crystal_colour 'metallic light yellow'
_exptl_crystal_colour_lustre metallic
_exptl_crystal_colour_modifier light
_exptl_crystal_colour_primary yellow
_exptl_crystal_density_diffrn 1.295
_exptl_crystal_description block
_exptl_crystal_F_000 672
_exptl_crystal_preparation 'nitro methane'
_exptl_crystal_recrystallization_method 'Re-crystallisation from solvent'
_exptl_crystal_size_max 0.24
_exptl_crystal_size_mid 0.22
_exptl_crystal_size_min 0.19
_refine_diff_density_max 0.540
_refine_diff_density_min -0.343
_refine_diff_density_rms 0.099
_refine_ls_extinction_method none
_refine_ls_goodness_of_fit_ref 1.166
_refine_ls_hydrogen_treatment constr
_refine_ls_matrix_type full
_refine_ls_number_parameters 201
_refine_ls_number_reflns 3729
_refine_ls_number_restraints 0
_refine_ls_restrained_S_all 1.166
_refine_ls_R_factor_all 0.0890
_refine_ls_R_factor_gt 0.0819
_refine_ls_shift/su_max 0.000
_refine_ls_shift/su_mean 0.000
_refine_ls_structure_factor_coef Fsqd
_refine_ls_weighting_details 'w=1/[\s^2^(Fo^2^)+(0.0866P)^2^+3.2181P] where P=(Fo^2^+2Fc^2^)/3'
_refine_ls_weighting_scheme calc
_refine_ls_wR_factor_gt 0.2349
_refine_ls_wR_factor_ref 0.2389
_reflns_Friedel_coverage 0.000
_reflns_number_gt 3201
_reflns_number_total 3729
_reflns_threshold_expression 'I > 2\s(I)'
_cod_data_source_file d5ce01120e2.cif
_cod_data_source_block an172_0m_a
_cod_depositor_comments 'Adding full bibliography for 7251488--7251490.cif.'
_cod_database_code 7251488
_shelx_shelxl_version_number 2014/7
_shelx_space_group_comment
;
The symmetry employed for this shelxl refinement is uniquely defined
by the following loop, which should always be used as a source of
symmetry information in preference to the above space-group names.
They are only intended as comments.
;
_shelx_estimated_absorpt_t_max 0.962
_shelx_estimated_absorpt_t_min 0.952
_olex2_refinement_description
;
1. Fixed Uiso
 At 1.2 times of:
  All C(H) groups, All C(H,H) groups
 At 1.5 times of:
  All C(H,H,H) groups
2.a Secondary CH2 refined with riding coordinates:
 C5(H5A,H5B), C4(H4A,H4B), C1(H1A,H1B), C3(H3A,H3B), C2(H2A,H2B)
2.b Aromatic/amide H refined with riding coordinates:
 C14(H14), C15(H15), C9(H9), C11(H11), C12(H12)
2.c Idealised Me refined as rotating group:
 C17(H17A,H17B,H17C), C16(H16A,H16B,H16C)
;
_olex2_submission_special_instructions 'No special instructions were received'

loop_
_space_group_symop_operation_xyz
'x, y, z'
'-x+1/2, y+1/2, -z+1/2'
'-x, -y, -z'
'x-1/2, -y-1/2, z-1/2'

loop_
_atom_site_label
_atom_site_type_symbol
_atom_site_fract_x
_atom_site_fract_y
_atom_site_fract_z
_atom_site_U_iso_or_equiv
_atom_site_adp_type
_atom_site_occupancy
_atom_site_site_symmetry_order
_atom_site_calc_flag
_atom_site_refinement_flags_posn
_atom_site_refinement_flags_adp
_atom_site_refinement_flags_occupancy
_atom_site_disorder_assembly
_atom_site_disorder_group
S1 S 0.42001(7) 0.35186(12) 0.39603(6) 0.0422(3) Uani 1 1 d . . . . .
O1 O 0.2003(2) 0.6759(4) 0.3044(2) 0.0653(9) Uani 1 1 d . . . . .
N2 N 0.2071(2) 0.4068(4) 0.3528(2) 0.0470(8) Uani 1 1 d . . . . .
N3 N 0.8816(3) 0.6843(5) 0.3353(2) 0.0489(8) Uani 1 1 d . . . . .
N1 N 0.2600(3) 0.1421(4) 0.4055(3) 0.0530(9) Uani 1 1 d . . . . .
C10 C 0.5496(3) 0.6721(4) 0.3352(2) 0.0356(7) Uani 1 1 d . . . . .
C14 C 0.7380(3) 0.5862(4) 0.3947(2) 0.0382(7) Uani 1 1 d . . . . .
H14 H 0.7885 0.5251 0.4351 0.046 Uiso 1 1 calc R . . . .
C13 C 0.7742(3) 0.6840(5) 0.3367(2) 0.0388(8) Uani 1 1 d . . . . .
C15 C 0.6293(3) 0.5793(4) 0.3927(2) 0.0376(7) Uani 1 1 d . . . . .
H15 H 0.6079 0.5109 0.4309 0.045 Uiso 1 1 calc R . . . .
C9 C 0.4337(3) 0.6649(5) 0.3274(2) 0.0403(8) Uani 1 1 d . . . . .
H9 H 0.3940 0.7578 0.3026 0.048 Uiso 1 1 calc R . . . .
C8 C 0.3747(3) 0.5446(5) 0.3507(2) 0.0383(7) Uani 1 1 d . . . . .
C6 C 0.2820(3) 0.2944(5) 0.3836(2) 0.0416(8) Uani 1 1 d . . . . .
C7 C 0.2522(3) 0.5524(5) 0.3331(2) 0.0443(8) Uani 1 1 d . . . . .
C11 C 0.5877(3) 0.7781(5) 0.2815(2) 0.0440(8) Uani 1 1 d . . . . .
H11 H 0.5382 0.8476 0.2449 0.053 Uiso 1 1 calc R . . . .
C12 C 0.6956(3) 0.7827(5) 0.2812(2) 0.0452(9) Uani 1 1 d . . . . .
H12 H 0.7170 0.8525 0.2435 0.054 Uiso 1 1 calc R . . . .
C17 C 0.9617(3) 0.5886(6) 0.3957(3) 0.0516(10) Uani 1 1 d . . . . .
H17A H 0.9679 0.6309 0.4513 0.077 Uiso 1 1 calc GR . . . .
H17B H 1.0312 0.5973 0.3834 0.077 Uiso 1 1 calc GR . . . .
H17C H 0.9395 0.4739 0.3928 0.077 Uiso 1 1 calc GR . . . .
C5 C 0.1472(3) 0.0828(6) 0.3916(3) 0.0613(12) Uani 1 1 d . . . . .
H5A H 0.1316 -0.0010 0.3475 0.074 Uiso 1 1 calc R . . . .
H5B H 0.0969 0.1749 0.3733 0.074 Uiso 1 1 calc R . . . .
C4 C 0.1310(4) 0.0095(7) 0.4712(3) 0.0658(13) Uani 1 1 d . . . . .
H4A H 0.0583 -0.0380 0.4598 0.079 Uiso 1 1 calc R . . . .
H4B H 0.1367 0.0973 0.5127 0.079 Uiso 1 1 calc R . . . .
C16 C 0.9160(3) 0.7771(7) 0.2719(3) 0.0649(13) Uani 1 1 d . . . . .
H16A H 0.8752 0.7405 0.2170 0.097 Uiso 1 1 calc GR . . . .
H16B H 0.9925 0.7588 0.2785 0.097 Uiso 1 1 calc GR . . . .
H16C H 0.9031 0.8938 0.2779 0.097 Uiso 1 1 calc GR . . . .
C1 C 0.3422(4) 0.0133(6) 0.4377(4) 0.0745(16) Uani 1 1 d . . . . .
H1A H 0.4147 0.0608 0.4470 0.089 Uiso 1 1 calc R . . . .
H1B H 0.3345 -0.0752 0.3964 0.089 Uiso 1 1 calc R . . . .
C3 C 0.2152(4) -0.1248(7) 0.5070(4) 0.0731(14) Uani 1 1 d . . . . .
H3A H 0.2067 -0.1625 0.5608 0.088 Uiso 1 1 calc R . . . .
H3B H 0.2036 -0.2195 0.4690 0.088 Uiso 1 1 calc R . . . .
C2 C 0.3292(5) -0.0572(8) 0.5185(4) 0.0842(18) Uani 1 1 d . . . . .
H2A H 0.3435 0.0292 0.5613 0.101 Uiso 1 1 calc R . . . .
H2B H 0.3820 -0.1458 0.5376 0.101 Uiso 1 1 calc R . . . .

loop_
_atom_site_aniso_label
_atom_site_aniso_U_11
_atom_site_aniso_U_22
_atom_site_aniso_U_33
_atom_site_aniso_U_23
_atom_site_aniso_U_13
_atom_site_aniso_U_12
S1 0.0264(4) 0.0434(5) 0.0581(6) 0.0027(4) 0.0137(4) 0.0002(3)
O1 0.0410(15) 0.0595(19) 0.097(2) 0.0227(17) 0.0214(16) 0.0133(14)
N2 0.0293(14) 0.0550(19) 0.0582(19) 0.0031(15) 0.0141(13) 0.0013(13)
N3 0.0346(15) 0.063(2) 0.0489(18) 0.0134(16) 0.0102(13) -0.0020(14)
N1 0.0313(15) 0.0518(19) 0.078(2) 0.0072(17) 0.0181(15) -0.0050(14)
C10 0.0344(16) 0.0328(16) 0.0405(17) -0.0020(13) 0.0115(13) -0.0034(13)
C14 0.0368(17) 0.0401(18) 0.0356(16) 0.0060(14) 0.0061(13) -0.0023(14)
C13 0.0346(17) 0.0410(18) 0.0402(17) 0.0017(14) 0.0091(14) -0.0056(14)
C15 0.0401(18) 0.0386(17) 0.0356(16) 0.0037(14) 0.0126(13) -0.0053(14)
C9 0.0351(17) 0.0407(18) 0.0464(19) 0.0007(15) 0.0134(15) 0.0045(14)
C8 0.0298(16) 0.0421(18) 0.0439(18) -0.0021(15) 0.0114(13) 0.0022(14)
C6 0.0264(15) 0.050(2) 0.051(2) -0.0036(16) 0.0150(14) -0.0014(14)
C7 0.0302(17) 0.055(2) 0.049(2) 0.0022(17) 0.0123(15) 0.0053(16)
C11 0.0372(18) 0.0433(19) 0.049(2) 0.0108(16) 0.0073(15) 0.0000(15)
C12 0.0391(18) 0.048(2) 0.048(2) 0.0139(17) 0.0113(15) -0.0028(16)
C17 0.0348(18) 0.058(2) 0.059(2) 0.0046(19) 0.0073(17) 0.0024(17)
C5 0.0335(19) 0.065(3) 0.085(3) 0.009(2) 0.014(2) -0.0114(19)
C4 0.058(3) 0.068(3) 0.082(3) -0.008(2) 0.036(2) -0.015(2)
C16 0.040(2) 0.094(4) 0.063(3) 0.019(3) 0.0180(19) -0.012(2)
C1 0.043(2) 0.049(2) 0.139(5) 0.012(3) 0.038(3) 0.002(2)
C3 0.073(3) 0.068(3) 0.080(3) 0.013(3) 0.023(3) -0.012(3)
C2 0.064(3) 0.066(3) 0.108(4) 0.026(3) -0.001(3) -0.006(3)

loop_
_atom_type_symbol
_atom_type_description
_atom_type_scat_dispersion_real
_atom_type_scat_dispersion_imag
_atom_type_scat_source
C C 0.0033 0.0016 'International Tables Vol C Tables 4.2.6.8 and 6.1.1.4'
H H 0.0000 0.0000 'International Tables Vol C Tables 4.2.6.8 and 6.1.1.4'
N N 0.0061 0.0033 'International Tables Vol C Tables 4.2.6.8 and 6.1.1.4'
O O 0.0106 0.0060 'International Tables Vol C Tables 4.2.6.8 and 6.1.1.4'
S S 0.1246 0.1234 'International Tables Vol C Tables 4.2.6.8 and 6.1.1.4'

loop_
_geom_angle_atom_site_label_1
_geom_angle_atom_site_label_2
_geom_angle_atom_site_label_3
_geom_angle
_geom_angle_site_symmetry_1
_geom_angle_site_symmetry_3
_geom_angle_publ_flag
C8 S1 C6 88.82(17) . . ?
C6 N2 C7 111.7(3) . . ?
C13 N3 C17 120.5(3) . . ?
C13 N3 C16 120.7(3) . . ?
C17 N3 C16 118.8(3) . . ?
C6 N1 C5 121.7(4) . . ?
C6 N1 C1 124.5(3) . . ?
C1 N1 C5 113.5(3) . . ?
C15 C10 C9 124.9(3) . . ?
C15 C10 C11 116.1(3) . . ?
C11 C10 C9 119.0(3) . . ?
C13 C14 H14 119.4 . . ?
C15 C14 H14 119.4 . . ?
C15 C14 C13 121.1(3) . . ?
N3 C13 C14 121.5(3) . . ?
N3 C13 C12 121.6(3) . . ?
C12 C13 C14 116.9(3) . . ?
C10 C15 H15 118.9 . . ?
C14 C15 C10 122.2(3) . . ?
C14 C15 H15 118.9 . . ?
C10 C9 H9 115.2 . . ?
C8 C9 C10 129.7(3) . . ?
C8 C9 H9 115.2 . . ?
C9 C8 S1 128.0(3) . . ?
C9 C8 C7 122.9(3) . . ?
C7 C8 S1 108.9(3) . . ?
N2 C6 S1 117.3(3) . . ?
N2 C6 N1 123.7(3) . . ?
N1 C6 S1 119.0(3) . . ?
O1 C7 N2 124.6(3) . . ?
O1 C7 C8 122.3(4) . . ?
N2 C7 C8 113.1(3) . . ?
C10 C11 H11 118.9 . . ?
C12 C11 C10 122.2(3) . . ?
C12 C11 H11 118.9 . . ?
C13 C12 H12 119.4 . . ?
C11 C12 C13 121.2(3) . . ?
C11 C12 H12 119.4 . . ?
N3 C17 H17A 109.5 . . ?
N3 C17 H17B 109.5 . . ?
N3 C17 H17C 109.5 . . ?
H17A C17 H17B 109.5 . . ?
H17A C17 H17C 109.5 . . ?
H17B C17 H17C 109.5 . . ?
N1 C5 H5A 109.6 . . ?
N1 C5 H5B 109.6 . . ?
N1 C5 C4 110.3(4) . . ?
H5A C5 H5B 108.1 . . ?
C4 C5 H5A 109.6 . . ?
C4 C5 H5B 109.6 . . ?
C5 C4 H4A 109.3 . . ?
C5 C4 H4B 109.3 . . ?
C5 C4 C3 111.6(4) . . ?
H4A C4 H4B 108.0 . . ?
C3 C4 H4A 109.3 . . ?
C3 C4 H4B 109.3 . . ?
N3 C16 H16A 109.5 . . ?
N3 C16 H16B 109.5 . . ?
N3 C16 H16C 109.5 . . ?
H16A C16 H16B 109.5 . . ?
H16A C16 H16C 109.5 . . ?
H16B C16 H16C 109.5 . . ?
N1 C1 H1A 109.5 . . ?
N1 C1 H1B 109.5 . . ?
N1 C1 C2 110.5(4) . . ?
H1A C1 H1B 108.1 . . ?
C2 C1 H1A 109.5 . . ?
C2 C1 H1B 109.5 . . ?
C4 C3 H3A 109.6 . . ?
C4 C3 H3B 109.6 . . ?
H3A C3 H3B 108.1 . . ?
C2 C3 C4 110.2(4) . . ?
C2 C3 H3A 109.6 . . ?
C2 C3 H3B 109.6 . . ?
C1 C2 C3 110.8(5) . . ?
C1 C2 H2A 109.5 . . ?
C1 C2 H2B 109.5 . . ?
C3 C2 H2A 109.5 . . ?
C3 C2 H2B 109.5 . . ?
H2A C2 H2B 108.1 . . ?

loop_
_geom_bond_atom_site_label_1
_geom_bond_atom_site_label_2
_geom_bond_distance
_geom_bond_site_symmetry_2
_geom_bond_publ_flag
S1 C8 1.746(4) . ?
S1 C6 1.770(3) . ?
O1 C7 1.213(5) . ?
N2 C6 1.310(5) . ?
N2 C7 1.378(5) . ?
N3 C13 1.371(5) . ?
N3 C17 1.439(5) . ?
N3 C16 1.444(5) . ?
N1 C6 1.325(5) . ?
N1 C5 1.468(5) . ?
N1 C1 1.463(6) . ?
C10 C15 1.400(5) . ?
C10 C9 1.445(5) . ?
C10 C11 1.405(5) . ?
C14 H14 0.9300 . ?
C14 C13 1.407(5) . ?
C14 C15 1.374(5) . ?
C13 C12 1.403(5) . ?
C15 H15 0.9300 . ?
C9 H9 0.9300 . ?
C9 C8 1.339(5) . ?
C8 C7 1.506(5) . ?
C11 H11 0.9300 . ?
C11 C12 1.372(5) . ?
C12 H12 0.9300 . ?
C17 H17A 0.9600 . ?
C17 H17B 0.9600 . ?
C17 H17C 0.9600 . ?
C5 H5A 0.9700 . ?
C5 H5B 0.9700 . ?
C5 C4 1.503(7) . ?
C4 H4A 0.9700 . ?
C4 H4B 0.9700 . ?
C4 C3 1.520(7) . ?
C16 H16A 0.9600 . ?
C16 H16B 0.9600 . ?
C16 H16C 0.9600 . ?
C1 H1A 0.9700 . ?
C1 H1B 0.9700 . ?
C1 C2 1.497(8) . ?
C3 H3A 0.9700 . ?
C3 H3B 0.9700 . ?
C3 C2 1.510(7) . ?
C2 H2A 0.9700 . ?
C2 H2B 0.9700 . ?

loop_
_geom_torsion_atom_site_label_1
_geom_torsion_atom_site_label_2
_geom_torsion_atom_site_label_3
_geom_torsion_atom_site_label_4
_geom_torsion
_geom_torsion_site_symmetry_1
_geom_torsion_site_symmetry_2
_geom_torsion_site_symmetry_3
_geom_torsion_site_symmetry_4
_geom_torsion_publ_flag
S1 C8 C7 O1 177.2(4) . . . . ?
S1 C8 C7 N2 -2.9(4) . . . . ?
N3 C13 C12 C11 178.2(4) . . . . ?
N1 C5 C4 C3 -53.9(6) . . . . ?
N1 C1 C2 C3 56.5(6) . . . . ?
C10 C9 C8 S1 -2.0(6) . . . . ?
C10 C9 C8 C7 -176.1(4) . . . . ?
C10 C11 C12 C13 -1.8(6) . . . . ?
C14 C13 C12 C11 -2.6(6) . . . . ?
C13 C14 C15 C10 -1.9(6) . . . . ?
C15 C10 C9 C8 -22.2(6) . . . . ?
C15 C10 C11 C12 4.3(6) . . . . ?
C15 C14 C13 N3 -176.4(4) . . . . ?
C15 C14 C13 C12 4.4(5) . . . . ?
C9 C10 C15 C14 177.2(3) . . . . ?
C9 C10 C11 C12 -175.3(4) . . . . ?
C9 C8 C7 O1 -7.7(6) . . . . ?
C9 C8 C7 N2 172.2(4) . . . . ?
C8 S1 C6 N2 -3.0(3) . . . . ?
C8 S1 C6 N1 177.0(3) . . . . ?
C6 S1 C8 C9 -171.7(4) . . . . ?
C6 S1 C8 C7 3.0(3) . . . . ?
C6 N2 C7 O1 -179.3(4) . . . . ?
C6 N2 C7 C8 0.8(5) . . . . ?
C6 N1 C5 C4 -129.3(5) . . . . ?
C6 N1 C1 C2 127.9(5) . . . . ?
C7 N2 C6 S1 1.8(5) . . . . ?
C7 N2 C6 N1 -178.2(4) . . . . ?
C11 C10 C15 C14 -2.5(5) . . . . ?
C11 C10 C9 C8 157.4(4) . . . . ?
C17 N3 C13 C14 -2.4(6) . . . . ?
C17 N3 C13 C12 176.8(4) . . . . ?
C5 N1 C6 S1 -175.9(3) . . . . ?
C5 N1 C6 N2 4.1(7) . . . . ?
C5 N1 C1 C2 -57.6(6) . . . . ?
C5 C4 C3 C2 54.2(6) . . . . ?
C4 C3 C2 C1 -55.2(7) . . . . ?
C16 N3 C13 C14 176.0(4) . . . . ?
C16 N3 C13 C12 -4.8(6) . . . . ?
C1 N1 C6 S1 -1.8(6) . . . . ?
C1 N1 C6 N2 178.1(5) . . . . ?
C1 N1 C5 C4 56.1(6) . . . . ?
